data_4117293
loop_
_publ_author_name
'Masanori Sakamoto'
'Daisuke Tanaka'
'Hironori Tsunoyama'
'Tatsuya Tsukuda'
'Yoshihiro Minagawa'
'Yutaka Majima'
'Toshiharu Teranishi'

_publ_section_title
;
 Platonic Hexahedron Composed of Six Organic Faces with an Inscribed Au
 Cluster
;
_journal_name_full 'Journal of the American Chemical Society'
_journal_page_first 816
_journal_page_last 819
_journal_paper_doi 10.1021/ja209634g
_journal_volume 134
_journal_year 2012
_chemical_formula_sum 'C56 H46 N4 O4 S4'
_chemical_formula_weight 967.21
_chemical_name_systematic
; 
 5,10,15,20-Tetrakis[2-(acetylthiomethyl)phenyl]porphyrin 
;
_space_group_IT_number 14
_symmetry_cell_setting monoclinic
_symmetry_space_group_name_Hall '-P 2ybc'
_symmetry_space_group_name_H-M 'P 1 21/c 1'
_atom_sites_solution_hydrogens geom
_atom_sites_solution_primary direct
_atom_sites_solution_secondary difmap
_audit_creation_method SHELXL-97
_cell_angle_alpha 90.00
_cell_angle_beta 118.268(4)
_cell_angle_gamma 90.00
_cell_formula_units_Z 4
_cell_length_a 13.3140(9)
_cell_length_b 26.8520(16)
_cell_length_c 15.6050(8)
_cell_measurement_reflns_used 38627
_cell_measurement_temperature 150.0(1)
_cell_measurement_theta_max 25.04
_cell_measurement_theta_min 2.12
_cell_volume 4913.6(5)
_computing_cell_refinement 'HKL scalepack'
_computing_data_collection 'MacScience Xpress'
_computing_data_reduction Denzo
_computing_molecular_graphics ORTEP
_computing_publication_material CIFTAB
_computing_structure_refinement 'SHELXL-97 (Sheldrick, 1997)'
_computing_structure_solution SIR92
_diffrn_ambient_temperature 150.0(1)
_diffrn_measured_fraction_theta_full 0.998
_diffrn_measured_fraction_theta_max 0.998
_diffrn_measurement_device 'MacScience DIP2030 Image plate'
_diffrn_radiation_monochromator graphite
_diffrn_radiation_source 'rotating anode'
_diffrn_radiation_type MoK\a
_diffrn_radiation_wavelength 0.71070
_diffrn_reflns_av_R_equivalents 0.1080
_diffrn_reflns_av_sigmaI/netI 0.0942
_diffrn_reflns_limit_h_max 15
_diffrn_reflns_limit_h_min 0
_diffrn_reflns_limit_k_max 0
_diffrn_reflns_limit_k_min -31
_diffrn_reflns_limit_l_max 15
_diffrn_reflns_limit_l_min -18
_diffrn_reflns_number 38627
_diffrn_reflns_theta_full 25.04
_diffrn_reflns_theta_max 25.04
_diffrn_reflns_theta_min 2.12
_exptl_absorpt_coefficient_mu 0.245
_exptl_absorpt_correction_type none
_exptl_crystal_colour 'Dark purple'
_exptl_crystal_density_diffrn 1.307
_exptl_crystal_description Plate
_exptl_crystal_F_000 2024
_exptl_crystal_size_max 0.45
_exptl_crystal_size_mid 0.20
_exptl_crystal_size_min 0.03
_refine_diff_density_max 0.509
_refine_diff_density_min -0.475
_refine_diff_density_rms 0.075
_refine_ls_extinction_coef 0.0051(6)
_refine_ls_extinction_expression Fc^*^=kFc[1+0.001xFc^2^\l^3^/sin(2\q)]^-1/4^
_refine_ls_extinction_method SHELXL
_refine_ls_goodness_of_fit_ref 1.054
_refine_ls_hydrogen_treatment constr
_refine_ls_matrix_type full
_refine_ls_number_parameters 614
_refine_ls_number_reflns 8676
_refine_ls_number_restraints 0
_refine_ls_restrained_S_all 1.054
_refine_ls_R_factor_all 0.1285
_refine_ls_R_factor_gt 0.0688
_refine_ls_shift/su_max 0.001
_refine_ls_shift/su_mean 0.000
_refine_ls_structure_factor_coef Fsqd
_refine_ls_weighting_details 'calc w=1/[\s^2^(Fo^2^)+(0.0995P)^2^+0.0000P] where P=(Fo^2^+2Fc^2^)/3'
_refine_ls_weighting_scheme calc
_refine_ls_wR_factor_gt 0.1656
_refine_ls_wR_factor_ref 0.1973
_reflns_number_gt 5099
_reflns_number_total 8676
_reflns_threshold_expression >2sigma(I)
_cod_data_source_file ja209634g_si_001.cif
_cod_data_source_block shelxl
_cod_original_sg_symbol_H-M 'P 21/c '
_cod_database_code 4117293

loop_
_symmetry_equiv_pos_as_xyz
'x, y, z'
'-x, y+1/2, -z+1/2'
'-x, -y, -z'
'x, -y-1/2, z-1/2'

loop_
_atom_site_label
_atom_site_type_symbol
_atom_site_fract_x
_atom_site_fract_y
_atom_site_fract_z
_atom_site_U_iso_or_equiv
_atom_site_adp_type
_atom_site_occupancy
_atom_site_symmetry_multiplicity
_atom_site_calc_flag
_atom_site_refinement_flags
S1 S -0.27979(16) 0.19400(6) 0.73264(12) 0.0743(5) Uani 1 1 d .
S2 S 0.13646(11) 0.17167(5) 0.69057(9) 0.0479(3) Uani 1 1 d .
S3 S 0.31356(10) 0.42730(4) 0.92087(8) 0.0367(3) Uani 1 1 d .
S4 S -0.24932(10) 0.44068(4) 0.91610(8) 0.0411(3) Uani 1 1 d .
O1 O -0.3709(5) 0.14501(17) 0.8234(3) 0.0922(15) Uani 1 1 d .
O2 O 0.0438(3) 0.11737(14) 0.7739(3) 0.0649(11) Uani 1 1 d .
O3 O 0.5203(3) 0.39249(12) 0.9771(2) 0.0472(8) Uani 1 1 d .
O4 O -0.0934(3) 0.49177(14) 1.0621(2) 0.0595(10) Uani 1 1 d .
N1 N -0.3006(3) 0.36219(11) 0.5907(2) 0.0286(8) Uani 1 1 d .
N2 N -0.2279(3) 0.27601(12) 0.5185(2) 0.0303(8) Uani 1 1 d .
H2N H -0.1999 0.3048 0.5418 0.036 Uiso 1 1 calc R
N3 N -0.0220(3) 0.33016(11) 0.5606(2) 0.0264(7) Uani 1 1 d .
N4 N -0.1001(3) 0.41810(11) 0.6225(2) 0.0248(7) Uani 1 1 d .
H4N H -0.1279 0.3892 0.5996 0.030 Uiso 1 1 calc R
C1 C -0.3254(3) 0.40575(14) 0.6230(3) 0.0270(9) Uani 1 1 d .
C2 C -0.4289(4) 0.40013(15) 0.6310(3) 0.0340(10) Uani 1 1 d .
H2 H -0.4621 0.4242 0.6524 0.041 Uiso 1 1 calc R
C3 C -0.4679(4) 0.35360(15) 0.6017(3) 0.0389(11) Uani 1 1 d .
H3 H -0.5329 0.3393 0.5990 0.047 Uiso 1 1 calc R
C4 C -0.3873(4) 0.33019(15) 0.5751(3) 0.0329(10) Uani 1 1 d .
C5 C -0.4003(4) 0.28135(15) 0.5399(3) 0.0351(10) Uani 1 1 d .
C6 C -0.3282(3) 0.25770(14) 0.5101(3) 0.0300(9) Uani 1 1 d .
C7 C -0.3441(4) 0.20878(15) 0.4663(3) 0.0374(11) Uani 1 1 d .
H7 H -0.4043 0.1872 0.4529 0.045 Uiso 1 1 calc R
C8 C -0.2554(4) 0.20018(15) 0.4481(3) 0.0356(10) Uani 1 1 d .
H8 H -0.2460 0.1722 0.4175 0.043 Uiso 1 1 calc R
C9 C -0.1783(3) 0.24183(14) 0.4844(3) 0.0298(9) Uani 1 1 d .
C10 C -0.0722(3) 0.24634(14) 0.4878(3) 0.0275(9) Uani 1 1 d .
C11 C 0.0021(3) 0.28651(14) 0.5283(3) 0.0278(9) Uani 1 1 d .
C12 C 0.1174(4) 0.28762(15) 0.5410(3) 0.0373(11) Uani 1 1 d .
H12 H 0.1538 0.2624 0.5252 0.045 Uiso 1 1 calc R
C13 C 0.1621(4) 0.33281(16) 0.5804(3) 0.0375(10) Uani 1 1 d .
H13 H 0.2351 0.3443 0.5973 0.045 Uiso 1 1 calc R
C14 C 0.0741(3) 0.35934(14) 0.5908(3) 0.0270(9) Uani 1 1 d .
C15 C 0.0851(3) 0.40826(14) 0.6240(3) 0.0267(9) Uani 1 1 d .
C16 C 0.0044(3) 0.43519(14) 0.6380(3) 0.0258(9) Uani 1 1 d .
C17 C 0.0160(4) 0.48506(14) 0.6739(3) 0.0292(9) Uani 1 1 d .
H17 H 0.0781 0.5060 0.6900 0.035 Uiso 1 1 calc R
C18 C -0.0803(3) 0.49655(15) 0.6804(3) 0.0294(9) Uani 1 1 d .
H18 H -0.0952 0.5267 0.7016 0.035 Uiso 1 1 calc R
C19 C -0.1540(3) 0.45417(14) 0.6491(3) 0.0257(9) Uani 1 1 d .
C20 C -0.2584(3) 0.44927(13) 0.6487(3) 0.0234(8) Uani 1 1 d .
C21 C -0.5002(4) 0.25156(16) 0.5300(4) 0.0426(12) Uani 1 1 d .
C22 C -0.5015(5) 0.23035(18) 0.6109(5) 0.0568(15) Uani 1 1 d .
C23 C -0.5970(6) 0.20344(19) 0.5996(6) 0.077(2) Uani 1 1 d .
H23 H -0.5978 0.1892 0.6535 0.092 Uiso 1 1 calc R
C24 C -0.6900(6) 0.1980(2) 0.5087(7) 0.086(3) Uani 1 1 d .
H24 H -0.7531 0.1801 0.5018 0.103 Uiso 1 1 calc R
C25 C -0.6902(5) 0.2186(2) 0.4288(6) 0.074(2) Uani 1 1 d .
H25 H -0.7537 0.2151 0.3679 0.089 Uiso 1 1 calc R
C26 C -0.5951(4) 0.24511(18) 0.4382(5) 0.0592(16) Uani 1 1 d .
H26 H -0.5947 0.2585 0.3833 0.071 Uiso 1 1 calc R
C27 C -0.4008(6) 0.2352(2) 0.7112(5) 0.0734(19) Uani 1 1 d .
H27A H -0.4257 0.2277 0.7590 0.088 Uiso 1 1 calc R
H27B H -0.3747 0.2695 0.7211 0.088 Uiso 1 1 calc R
C28 C -0.2928(6) 0.1464(2) 0.8046(4) 0.0700(18) Uani 1 1 d .
C29 C -0.1977(6) 0.1086(2) 0.8376(4) 0.0737(18) Uani 1 1 d .
H29A H -0.1466 0.1176 0.8127 0.111 Uiso 1 1 calc R
H29B H -0.2292 0.0763 0.8136 0.111 Uiso 1 1 calc R
H29C H -0.1567 0.1080 0.9074 0.111 Uiso 1 1 calc R
C30 C -0.0348(3) 0.20409(15) 0.4462(3) 0.0310(10) Uani 1 1 d .
C31 C 0.0022(4) 0.15807(15) 0.4945(3) 0.0332(10) Uani 1 1 d .
C32 C 0.0338(4) 0.12001(16) 0.4507(3) 0.0387(11) Uani 1 1 d .
H32 H 0.0587 0.0897 0.4826 0.046 Uiso 1 1 calc R
C33 C 0.0284(4) 0.12684(18) 0.3611(4) 0.0436(12) Uani 1 1 d .
H33 H 0.0484 0.1010 0.3325 0.052 Uiso 1 1 calc R
C34 C -0.0064(4) 0.17171(19) 0.3142(3) 0.0462(12) Uani 1 1 d .
H34 H -0.0094 0.1763 0.2539 0.055 Uiso 1 1 calc R
C35 C -0.0372(4) 0.21052(18) 0.3566(3) 0.0413(11) Uani 1 1 d .
H35 H -0.0597 0.2410 0.3247 0.050 Uiso 1 1 calc R
C36 C 0.0059(4) 0.14807(17) 0.5908(3) 0.0407(11) Uani 1 1 d .
H36A H 0.0007 0.1125 0.5987 0.049 Uiso 1 1 calc R
H36B H -0.0590 0.1638 0.5919 0.049 Uiso 1 1 calc R
C37 C 0.1260(5) 0.14174(17) 0.7878(4) 0.0455(12) Uani 1 1 d .
C38 C 0.2254(5) 0.1502(2) 0.8849(4) 0.0654(16) Uani 1 1 d .
H38A H 0.2806 0.1705 0.8781 0.098 Uiso 1 1 calc R
H38B H 0.2592 0.1188 0.9133 0.098 Uiso 1 1 calc R
H38C H 0.2008 0.1668 0.9262 0.098 Uiso 1 1 calc R
C39 C 0.1943(3) 0.43483(14) 0.6475(3) 0.0261(9) Uani 1 1 d .
C40 C 0.2933(3) 0.42752(14) 0.7359(3) 0.0302(9) Uani 1 1 d .
C41 C 0.3927(4) 0.45258(15) 0.7525(3) 0.0336(10) Uani 1 1 d .
H41 H 0.4593 0.4471 0.8104 0.040 Uiso 1 1 calc R
C42 C 0.3948(4) 0.48527(15) 0.6853(3) 0.0349(10) Uani 1 1 d .
H42 H 0.4616 0.5020 0.6980 0.042 Uiso 1 1 calc R
C43 C 0.2974(4) 0.49285(16) 0.6000(3) 0.0377(11) Uani 1 1 d .
H43 H 0.2981 0.5152 0.5548 0.045 Uiso 1 1 calc R
C44 C 0.1974(4) 0.46794(16) 0.5795(3) 0.0353(10) Uani 1 1 d .
H44 H 0.1322 0.4732 0.5204 0.042 Uiso 1 1 calc R
C45 C 0.2948(4) 0.39364(15) 0.8131(3) 0.0380(11) Uani 1 1 d .
H45A H 0.3563 0.3698 0.8316 0.046 Uiso 1 1 calc R
H45B H 0.2237 0.3752 0.7866 0.046 Uiso 1 1 calc R
C46 C 0.4604(4) 0.41667(16) 0.9998(3) 0.0368(10) Uani 1 1 d .
C47 C 0.5012(5) 0.4408(2) 1.0969(3) 0.0533(13) Uani 1 1 d .
H47A H 0.4392 0.4582 1.0985 0.080 Uiso 1 1 calc R
H47B H 0.5612 0.4639 1.1078 0.080 Uiso 1 1 calc R
H47C H 0.5296 0.4157 1.1467 0.080 Uiso 1 1 calc R
C48 C -0.3012(3) 0.49436(14) 0.6787(3) 0.0263(9) Uani 1 1 d .
C49 C -0.2618(3) 0.50623(14) 0.7767(3) 0.0275(9) Uani 1 1 d .
C50 C -0.3014(4) 0.55010(15) 0.7998(3) 0.0341(10) Uani 1 1 d .
H50 H -0.2738 0.5588 0.8648 0.041 Uiso 1 1 calc R
C51 C -0.3802(4) 0.58045(15) 0.7283(3) 0.0385(11) Uani 1 1 d .
H51 H -0.4062 0.6090 0.7452 0.046 Uiso 1 1 calc R
C52 C -0.4201(4) 0.56832(15) 0.6323(3) 0.0378(11) Uani 1 1 d .
H52 H -0.4748 0.5883 0.5841 0.045 Uiso 1 1 calc R
C53 C -0.3792(4) 0.52628(15) 0.6064(3) 0.0322(10) Uani 1 1 d .
H53 H -0.4036 0.5193 0.5411 0.039 Uiso 1 1 calc R
C54 C -0.1803(4) 0.47312(17) 0.8566(3) 0.0376(11) Uani 1 1 d .
H54A H -0.1181 0.4930 0.9042 0.045 Uiso 1 1 calc R
H54B H -0.1485 0.4490 0.8299 0.045 Uiso 1 1 calc R
C55 C -0.1690(4) 0.46162(16) 1.0367(3) 0.0361(10) Uani 1 1 d .
C56 C -0.2051(4) 0.43810(17) 1.1056(3) 0.0445(12) Uani 1 1 d .
H56A H -0.2663 0.4151 1.0705 0.067 Uiso 1 1 calc R
H56B H -0.2304 0.4635 1.1342 0.067 Uiso 1 1 calc R
H56C H -0.1416 0.4207 1.1560 0.067 Uiso 1 1 calc R

loop_
_atom_site_aniso_label
_atom_site_aniso_U_11
_atom_site_aniso_U_22
_atom_site_aniso_U_33
_atom_site_aniso_U_23
_atom_site_aniso_U_13
_atom_site_aniso_U_12
S1 0.0807(12) 0.0770(11) 0.0749(10) 0.0023(8) 0.0447(9) -0.0231(9)
S2 0.0454(8) 0.0495(7) 0.0514(7) -0.0054(6) 0.0249(6) -0.0095(6)
S3 0.0298(6) 0.0423(6) 0.0426(6) 0.0092(5) 0.0210(5) 0.0056(5)
S4 0.0410(7) 0.0416(6) 0.0369(6) 0.0006(5) 0.0153(5) -0.0052(5)
O1 0.109(4) 0.102(4) 0.097(3) -0.009(3) 0.074(3) -0.038(3)
O2 0.068(3) 0.060(2) 0.067(2) 0.0072(19) 0.032(2) -0.018(2)
O3 0.0304(18) 0.054(2) 0.0503(19) -0.0047(16) 0.0139(16) 0.0120(16)
O4 0.056(2) 0.081(3) 0.046(2) -0.0139(18) 0.0274(18) -0.031(2)
N1 0.0232(18) 0.0239(17) 0.043(2) -0.0056(15) 0.0195(16) -0.0043(14)
N2 0.032(2) 0.0252(17) 0.040(2) -0.0126(15) 0.0226(17) -0.0046(15)
N3 0.0235(18) 0.0236(16) 0.0349(18) -0.0021(14) 0.0163(15) -0.0006(14)
N4 0.0194(17) 0.0231(16) 0.0336(18) -0.0072(14) 0.0137(15) -0.0044(13)
C1 0.021(2) 0.030(2) 0.033(2) -0.0057(17) 0.0157(18) -0.0002(17)
C2 0.031(2) 0.035(2) 0.046(3) -0.0054(19) 0.026(2) 0.0031(19)
C3 0.029(2) 0.035(2) 0.062(3) -0.010(2) 0.030(2) -0.0065(19)
C4 0.027(2) 0.029(2) 0.049(3) -0.0071(19) 0.023(2) -0.0017(18)
C5 0.030(2) 0.032(2) 0.052(3) -0.009(2) 0.026(2) -0.0081(19)
C6 0.026(2) 0.025(2) 0.048(3) -0.0034(18) 0.024(2) -0.0027(17)
C7 0.034(3) 0.027(2) 0.055(3) -0.012(2) 0.024(2) -0.0060(19)
C8 0.036(3) 0.028(2) 0.048(3) -0.0126(19) 0.024(2) -0.0042(19)
C9 0.027(2) 0.027(2) 0.039(2) -0.0043(18) 0.0182(19) -0.0018(17)
C10 0.027(2) 0.029(2) 0.032(2) -0.0072(17) 0.0179(18) -0.0022(17)
C11 0.030(2) 0.024(2) 0.032(2) -0.0012(16) 0.0161(19) 0.0000(17)
C12 0.032(3) 0.036(2) 0.057(3) -0.007(2) 0.032(2) 0.0060(19)
C13 0.026(2) 0.041(2) 0.051(3) -0.008(2) 0.022(2) -0.0037(19)
C14 0.023(2) 0.030(2) 0.034(2) 0.0002(17) 0.0185(18) -0.0029(17)
C15 0.022(2) 0.032(2) 0.028(2) 0.0005(17) 0.0130(17) -0.0001(17)
C16 0.023(2) 0.028(2) 0.028(2) -0.0017(17) 0.0144(17) 0.0007(17)
C17 0.028(2) 0.027(2) 0.038(2) -0.0013(17) 0.0200(19) -0.0043(17)
C18 0.028(2) 0.029(2) 0.035(2) -0.0059(17) 0.0180(19) -0.0026(17)
C19 0.026(2) 0.027(2) 0.029(2) -0.0010(16) 0.0174(18) 0.0003(17)
C20 0.026(2) 0.0248(19) 0.0241(19) -0.0011(16) 0.0153(17) 0.0020(16)
C21 0.033(3) 0.030(2) 0.074(3) -0.013(2) 0.034(3) -0.003(2)
C22 0.059(4) 0.040(3) 0.097(5) -0.026(3) 0.057(4) -0.020(3)
C23 0.088(5) 0.042(3) 0.151(7) -0.029(4) 0.099(5) -0.024(3)
C24 0.061(4) 0.037(3) 0.197(9) -0.038(4) 0.090(6) -0.018(3)
C25 0.032(3) 0.046(3) 0.140(6) -0.049(4) 0.036(4) -0.015(3)
C26 0.033(3) 0.042(3) 0.099(4) -0.029(3) 0.029(3) -0.004(2)
C27 0.112(6) 0.053(3) 0.099(5) -0.013(3) 0.085(5) -0.024(4)
C28 0.089(5) 0.066(4) 0.064(4) -0.023(3) 0.044(4) -0.041(4)
C29 0.079(5) 0.083(4) 0.045(3) -0.006(3) 0.018(3) -0.007(4)
C30 0.023(2) 0.029(2) 0.045(3) -0.0110(19) 0.019(2) -0.0049(17)
C31 0.027(2) 0.029(2) 0.047(3) -0.0068(19) 0.020(2) -0.0031(18)
C32 0.022(2) 0.033(2) 0.058(3) -0.011(2) 0.017(2) -0.0036(19)
C33 0.032(3) 0.045(3) 0.059(3) -0.022(2) 0.026(2) -0.003(2)
C34 0.039(3) 0.067(3) 0.041(3) -0.022(2) 0.026(2) -0.009(3)
C35 0.039(3) 0.051(3) 0.041(3) -0.009(2) 0.024(2) 0.004(2)
C36 0.039(3) 0.039(3) 0.046(3) -0.001(2) 0.023(2) -0.002(2)
C37 0.058(3) 0.034(2) 0.052(3) -0.005(2) 0.032(3) 0.001(2)
C38 0.079(4) 0.066(4) 0.053(3) -0.010(3) 0.032(3) 0.001(3)
C39 0.022(2) 0.028(2) 0.033(2) -0.0007(17) 0.0167(17) -0.0027(17)
C40 0.027(2) 0.027(2) 0.040(2) -0.0026(18) 0.0184(19) -0.0027(18)
C41 0.028(2) 0.040(2) 0.035(2) -0.0029(19) 0.0164(19) -0.0043(19)
C42 0.035(3) 0.035(2) 0.050(3) -0.007(2) 0.032(2) -0.006(2)
C43 0.048(3) 0.039(2) 0.044(3) 0.001(2) 0.037(2) -0.006(2)
C44 0.033(3) 0.044(3) 0.035(2) 0.002(2) 0.021(2) -0.001(2)
C45 0.035(3) 0.033(2) 0.043(2) 0.003(2) 0.016(2) -0.005(2)
C46 0.029(2) 0.040(2) 0.043(3) 0.001(2) 0.018(2) -0.005(2)
C47 0.049(3) 0.067(3) 0.045(3) -0.006(3) 0.023(2) 0.000(3)
C48 0.024(2) 0.0244(19) 0.035(2) -0.0022(17) 0.0179(18) 0.0005(16)
C49 0.022(2) 0.031(2) 0.034(2) -0.0002(17) 0.0165(18) -0.0008(17)
C50 0.035(3) 0.034(2) 0.040(2) -0.0138(19) 0.023(2) -0.0058(19)
C51 0.042(3) 0.028(2) 0.056(3) -0.002(2) 0.032(2) 0.003(2)
C52 0.039(3) 0.030(2) 0.052(3) 0.011(2) 0.028(2) 0.008(2)
C53 0.034(2) 0.032(2) 0.036(2) -0.0009(18) 0.022(2) -0.0002(19)
C54 0.033(3) 0.051(3) 0.028(2) 0.0001(19) 0.014(2) 0.008(2)
C55 0.031(3) 0.038(2) 0.041(3) -0.001(2) 0.019(2) 0.007(2)
C56 0.040(3) 0.050(3) 0.048(3) 0.006(2) 0.024(2) 0.005(2)

loop_
_atom_type_symbol
_atom_type_description
_atom_type_scat_dispersion_real
_atom_type_scat_dispersion_imag
_atom_type_scat_source
C C 0.0033 0.0016 'International Tables Vol C Tables 4.2.6.8 and 6.1.1.4'
H H 0.0000 0.0000 'International Tables Vol C Tables 4.2.6.8 and 6.1.1.4'
N N 0.0061 0.0033 'International Tables Vol C Tables 4.2.6.8 and 6.1.1.4'
O O 0.0106 0.0060 'International Tables Vol C Tables 4.2.6.8 and 6.1.1.4'
S S 0.1246 0.1234 'International Tables Vol C Tables 4.2.6.8 and 6.1.1.4'

loop_
_geom_angle_atom_site_label_1
_geom_angle_atom_site_label_2
_geom_angle_atom_site_label_3
_geom_angle
C28 S1 C27 102.1(3)
C37 S2 C36 98.3(2)
C46 S3 C45 100.7(2)
C55 S4 C54 101.3(2)
C4 N1 C1 105.7(3)
C6 N2 C9 110.3(3)
C6 N2 H2N 124.8
C9 N2 H2N 124.8
C11 N3 C14 105.7(3)
C16 N4 C19 109.9(3)
C16 N4 H4N 125.1
C19 N4 H4N 125.1
N1 C1 C20 125.5(4)
N1 C1 C2 110.3(3)
C20 C1 C2 124.2(3)
C3 C2 C1 107.3(4)
C3 C2 H2 126.4
C1 C2 H2 126.4
C2 C3 C4 106.1(4)
C2 C3 H3 126.9
C4 C3 H3 126.9
N1 C4 C5 126.6(4)
N1 C4 C3 110.6(3)
C5 C4 C3 122.9(4)
C4 C5 C6 125.3(4)
C4 C5 C21 118.6(4)
C6 C5 C21 116.0(4)
N2 C6 C5 126.5(4)
N2 C6 C7 106.8(3)
C5 C6 C7 126.7(4)
C8 C7 C6 107.8(4)
C8 C7 H7 126.1
C6 C7 H7 126.1
C7 C8 C9 108.3(4)
C7 C8 H8 125.9
C9 C8 H8 125.9
N2 C9 C10 126.2(4)
N2 C9 C8 106.7(3)
C10 C9 C8 127.1(4)
C9 C10 C11 125.0(4)
C9 C10 C30 117.1(3)
C11 C10 C30 117.9(4)
N3 C11 C10 125.9(4)
N3 C11 C12 110.4(3)
C10 C11 C12 123.7(4)
C13 C12 C11 106.7(4)
C13 C12 H12 126.7
C11 C12 H12 126.7
C12 C13 C14 106.6(4)
C12 C13 H13 126.7
C14 C13 H13 126.7
N3 C14 C15 125.5(4)
N3 C14 C13 110.6(3)
C15 C14 C13 123.9(4)
C14 C15 C16 126.3(4)
C14 C15 C39 117.3(3)
C16 C15 C39 116.4(3)
N4 C16 C15 126.2(4)
N4 C16 C17 107.1(3)
C15 C16 C17 126.7(4)
C18 C17 C16 108.0(4)
C18 C17 H17 126.0
C16 C17 H17 126.0
C17 C18 C19 108.1(3)
C17 C18 H18 126.0
C19 C18 H18 126.0
N4 C19 C20 126.3(3)
N4 C19 C18 106.9(3)
C20 C19 C18 126.7(4)
C19 C20 C1 125.1(3)
C19 C20 C48 116.6(3)
C1 C20 C48 118.3(3)
C22 C21 C26 119.0(5)
C22 C21 C5 121.1(5)
C26 C21 C5 119.9(5)
C21 C22 C23 119.8(6)
C21 C22 C27 121.3(4)
C23 C22 C27 118.8(6)
C24 C23 C22 120.2(7)
C24 C23 H23 119.9
C22 C23 H23 119.9
C25 C24 C23 120.7(6)
C25 C24 H24 119.7
C23 C24 H24 119.7
C24 C25 C26 120.1(6)
C24 C25 H25 120.0
C26 C25 H25 120.0
C25 C26 C21 120.2(6)
C25 C26 H26 119.9
C21 C26 H26 119.9
C22 C27 S1 113.9(4)
C22 C27 H27A 108.8
S1 C27 H27A 108.8
C22 C27 H27B 108.8
S1 C27 H27B 108.8
H27A C27 H27B 107.7
O1 C28 C29 125.1(6)
O1 C28 S1 122.2(6)
C29 C28 S1 112.7(5)
C28 C29 H29A 109.5
C28 C29 H29B 109.5
H29A C29 H29B 109.5
C28 C29 H29C 109.5
H29A C29 H29C 109.5
H29B C29 H29C 109.5
C35 C30 C31 118.8(4)
C35 C30 C10 119.0(4)
C31 C30 C10 122.2(4)
C32 C31 C30 119.2(4)
C32 C31 C36 118.8(4)
C30 C31 C36 121.9(4)
C33 C32 C31 121.0(4)
C33 C32 H32 119.5
C31 C32 H32 119.5
C34 C33 C32 120.1(4)
C34 C33 H33 120.0
C32 C33 H33 120.0
C33 C34 C35 120.2(5)
C33 C34 H34 119.9
C35 C34 H34 119.9
C30 C35 C34 120.7(4)
C30 C35 H35 119.6
C34 C35 H35 119.6
C31 C36 S2 111.1(3)
C31 C36 H36A 109.4
S2 C36 H36A 109.4
C31 C36 H36B 109.4
S2 C36 H36B 109.4
H36A C36 H36B 108.0
O2 C37 C38 124.3(5)
O2 C37 S2 121.5(4)
C38 C37 S2 114.2(4)
C37 C38 H38A 109.5
C37 C38 H38B 109.5
H38A C38 H38B 109.5
C37 C38 H38C 109.5
H38A C38 H38C 109.5
H38B C38 H38C 109.5
C40 C39 C44 119.0(4)
C40 C39 C15 121.8(3)
C44 C39 C15 119.3(3)
C41 C40 C39 118.9(4)
C41 C40 C45 119.5(4)
C39 C40 C45 121.6(4)
C42 C41 C40 121.7(4)
C42 C41 H41 119.2
C40 C41 H41 119.2
C43 C42 C41 119.0(4)
C43 C42 H42 120.5
C41 C42 H42 120.5
C42 C43 C44 121.3(4)
C42 C43 H43 119.4
C44 C43 H43 119.4
C43 C44 C39 120.1(4)
C43 C44 H44 120.0
C39 C44 H44 120.0
C40 C45 S3 112.6(3)
C40 C45 H45A 109.1
S3 C45 H45A 109.1
C40 C45 H45B 109.1
S3 C45 H45B 109.1
H45A C45 H45B 107.8
O3 C46 C47 123.9(4)
O3 C46 S3 123.2(4)
C47 C46 S3 112.8(4)
C46 C47 H47A 109.5
C46 C47 H47B 109.5
H47A C47 H47B 109.5
C46 C47 H47C 109.5
H47A C47 H47C 109.5
H47B C47 H47C 109.5
C49 C48 C53 119.4(4)
C49 C48 C20 121.5(3)
C53 C48 C20 119.0(3)
C48 C49 C50 118.7(4)
C48 C49 C54 121.7(4)
C50 C49 C54 119.7(4)
C51 C50 C49 121.5(4)
C51 C50 H50 119.3
C49 C50 H50 119.3
C52 C51 C50 119.7(4)
C52 C51 H51 120.1
C50 C51 H51 120.1
C51 C52 C53 120.5(4)
C51 C52 H52 119.8
C53 C52 H52 119.8
C52 C53 C48 120.1(4)
C52 C53 H53 119.9
C48 C53 H53 119.9
C49 C54 S4 111.7(3)
C49 C54 H54A 109.3
S4 C54 H54A 109.3
C49 C54 H54B 109.3
S4 C54 H54B 109.3
H54A C54 H54B 107.9
O4 C55 C56 123.2(4)
O4 C55 S4 123.8(4)
C56 C55 S4 113.0(3)
C55 C56 H56A 109.5
C55 C56 H56B 109.5
H56A C56 H56B 109.5
C55 C56 H56C 109.5
H56A C56 H56C 109.5
H56B C56 H56C 109.5

loop_
_geom_bond_atom_site_label_1
_geom_bond_atom_site_label_2
_geom_bond_distance
S1 C28 1.762(6)
S1 C27 1.850(7)
S2 C37 1.780(5)
S2 C36 1.812(5)
S3 C46 1.772(5)
S3 C45 1.819(4)
S4 C55 1.760(5)
S4 C54 1.809(5)
O1 C28 1.208(7)
O2 C37 1.203(6)
O3 C46 1.205(5)
O4 C55 1.204(5)
N1 C4 1.366(5)
N1 C1 1.375(5)
N2 C6 1.370(5)
N2 C9 1.376(5)
N2 H2N 0.8600
N3 C11 1.373(5)
N3 C14 1.379(5)
N4 C16 1.374(5)
N4 C19 1.381(5)
N4 H4N 0.8600
C1 C20 1.408(5)
C1 C2 1.448(6)
C2 C3 1.347(6)
C2 H2 0.9300
C3 C4 1.463(6)
C3 H3 0.9300
C4 C5 1.401(5)
C5 C6 1.402(6)
C5 C21 1.496(6)
C6 C7 1.449(5)
C7 C8 1.358(6)
C7 H7 0.9300
C8 C9 1.440(5)
C8 H8 0.9300
C9 C10 1.393(6)
C10 C11 1.396(5)
C10 C30 1.505(5)
C11 C12 1.453(6)
C12 C13 1.363(6)
C12 H12 0.9300
C13 C14 1.446(6)
C13 H13 0.9300
C14 C15 1.394(5)
C15 C16 1.396(5)
C15 C39 1.501(5)
C16 C17 1.431(5)
C17 C18 1.369(6)
C17 H17 0.9300
C18 C19 1.429(5)
C18 H18 0.9300
C19 C20 1.394(5)
C20 C48 1.504(5)
C21 C22 1.391(7)
C21 C26 1.401(7)
C22 C23 1.400(7)
C22 C27 1.509(8)
C23 C24 1.379(10)
C23 H23 0.9300
C24 C25 1.363(10)
C24 H24 0.9300
C25 C26 1.398(7)
C25 H25 0.9300
C26 H26 0.9300
C27 H27A 0.9700
C27 H27B 0.9700
C28 C29 1.510(9)
C29 H29A 0.9600
C29 H29B 0.9600
C29 H29C 0.9600
C30 C35 1.393(6)
C30 C31 1.410(6)
C31 C32 1.400(6)
C31 C36 1.504(6)
C32 C33 1.379(7)
C32 H32 0.9300
C33 C34 1.372(7)
C33 H33 0.9300
C34 C35 1.397(6)
C34 H34 0.9300
C35 H35 0.9300
C36 H36A 0.9700
C36 H36B 0.9700
C37 C38 1.483(7)
C38 H38A 0.9600
C38 H38B 0.9600
C38 H38C 0.9600
C39 C40 1.399(5)
C39 C44 1.400(5)
C40 C41 1.395(6)
C40 C45 1.502(6)
C41 C42 1.377(6)
C41 H41 0.9300
C42 C43 1.364(6)
C42 H42 0.9300
C43 C44 1.385(6)
C43 H43 0.9300
C44 H44 0.9300
C45 H45A 0.9700
C45 H45B 0.9700
C46 C47 1.492(6)
C47 H47A 0.9600
C47 H47B 0.9600
C47 H47C 0.9600
C48 C49 1.398(5)
C48 C53 1.406(5)
C49 C50 1.406(5)
C49 C54 1.497(6)
C50 C51 1.379(6)
C50 H50 0.9300
C51 C52 1.371(6)
C51 H51 0.9300
C52 C53 1.393(6)
C52 H52 0.9300
C53 H53 0.9300
C54 H54A 0.9700
C54 H54B 0.9700
C55 C56 1.508(6)
C56 H56A 0.9600
C56 H56B 0.9600
C56 H56C 0.9600
